data_2005809
loop_
_publ_author_name
'Sardone, N.'
'Carugo, O.'
'Charalambous, J.'
'Raghvani, D. V.'

_publ_section_title
;
 3-Methoxy-1,4-benzoquinone 4-Oxime
;
_journal_issue 12
_journal_name_full 'Acta Crystallographica Section C'
_journal_page_first 3202
_journal_page_last 3204
_journal_paper_doi 10.1107/S0108270196009171
_journal_volume 52
_journal_year 1996
_chemical_formula_sum 'C7 H7 N O3'
_chemical_formula_weight 153.14
_chemical_name_systematic
;
5-methoxy-1,4-benzoquinone-4-oxime
;
_symmetry_cell_setting monoclinic
_symmetry_space_group_name_Hall '-P 2ybc'
_symmetry_space_group_name_H-M 'P 1 21/c 1'
_cell_angle_alpha 90.00
_cell_angle_beta 96.36(1)
_cell_angle_gamma 90.00
_cell_formula_units_Z 8
_cell_length_a 3.846(1)
_cell_length_b 25.673(2)
_cell_length_c 13.992(1)
_cell_measurement_reflns_used 25
_cell_measurement_temperature 293(2)
_cell_measurement_theta_max 35
_cell_measurement_theta_min 30
_cell_volume 1373.0(4)
_computing_cell_refinement 'CELDIM (Enraf-Nonius, 1988)'
_computing_data_collection 'CAD-4 (Enraf-Nonius, 1988)'
_computing_data_reduction 'MolEN (Fair, 1990)'
_computing_molecular_graphics 'ORTEPII (Johnson, 1976)'
_computing_publication_material 'PARST (Nardelli, 1983)'
_computing_structure_refinement MolEN
_computing_structure_solution 'MULTAN80 (Main et al., 1980)'
_diffrn_ambient_temperature 293(2)
_diffrn_measurement_device 'Enraf Nonius CAD4'
_diffrn_measurement_method \w-2\q
_diffrn_radiation_monochromator graphite
_diffrn_radiation_source 'fine focus X-ray tube'
_diffrn_radiation_type CuK\a
_diffrn_radiation_wavelength 1.54184
_diffrn_reflns_av_R_equivalents 0.018
_diffrn_reflns_limit_h_max 4
_diffrn_reflns_limit_h_min -4
_diffrn_reflns_limit_k_max 31
_diffrn_reflns_limit_k_min -31
_diffrn_reflns_limit_l_max 17
_diffrn_reflns_limit_l_min 0
_diffrn_reflns_number 5246
_diffrn_reflns_reduction_process
;
......
;
_diffrn_reflns_theta_max 70
_diffrn_reflns_theta_min 2
_diffrn_standards_decay_% 0.4
_diffrn_standards_interval_count 300
_diffrn_standards_number 3
_exptl_absorpt_coefficient_mu .955
_exptl_absorpt_correction_T_max 0.999
_exptl_absorpt_correction_T_min 0.917
_exptl_absorpt_correction_type '\y scan (North, Phillips & Mathews, 1968)'
_exptl_crystal_colour 'pale yellow'
_exptl_crystal_density_diffrn 1.4817
_exptl_crystal_density_meas ?
_exptl_crystal_density_method none
_exptl_crystal_description
;
plate
;
_exptl_crystal_F_000 640.0
_exptl_crystal_size_max 0.29
_exptl_crystal_size_mid 0.22
_exptl_crystal_size_min 0.05
_refine_diff_density_max 0.26
_refine_diff_density_min -0.05
_refine_ls_abs_structure_details
;
......
;
_refine_ls_extinction_coef '5.588 x 10^-7^'
_refine_ls_extinction_method 'Zachariasen (1963)'
_refine_ls_goodness_of_fit_obs 0.627
_refine_ls_hydrogen_treatment 'Only the acidic H atoms were refined isotropically'
_refine_ls_matrix_type full
_refine_ls_number_parameters 208
_refine_ls_number_reflns 1983
_refine_ls_R_factor_all 0.050
_refine_ls_R_factor_obs 0.038
_refine_ls_shift/esd_max 0.2
_refine_ls_structure_factor_coef F
_refine_ls_weighting_scheme 'Unit weights kept \Sw(\DF)^2^ uniform over ranges of sin \q/\l and |F~o~|'
_refine_ls_wR_factor_obs 0.034
_reflns_number_observed 1983
_reflns_number_total 2462
_reflns_observed_criterion 'I < 2\s(I)'
_cod_data_source_file na1253.cif
_cod_data_source_block 1
_cod_depositor_comments
;
The following automatic conversions were performed:

'_exptl_crystal_density_meas' value 'none' was changed to '?' - the
value is perceived as not measured.

Automatic conversion script
Id: cif_fix_values 3008 2015-01-20 13:52:24Z robertas 
;
_cod_original_cell_volume 1372.9(4)
_cod_original_sg_symbol_H-M ' P 21/c'
_cod_database_code 2005809

loop_
_atom_site_aniso_label
_atom_site_aniso_U_11
_atom_site_aniso_U_22
_atom_site_aniso_U_33
_atom_site_aniso_U_12
_atom_site_aniso_U_13
_atom_site_aniso_U_23
O1 .0788(10) .0341(7) .0531(8) -.0169(8) .0214(7) -.0091(7)
O2 .0452(8) .0335(7) .0355(7) -.0126(6) .0036(6) .0005(6)
O3 .0701(10) .0510(9) .0358(7) -.0009(8) .0114(7) -.0019(7)
N1 .0368(9) .0315(8) .0413(9) -.0068(7) .0035(7) -.0033(7)
C1 .0201(9) .0325(9) .0352(9) -.0006(8) -.0006(7) .0011(8)
C2 .0203(9) .0329(9) .0336(9) -.0010(8) -.0022(7) .0039(8)
C3 .0292(10) .0335(10) .0369(10) -.0003(8) .0008(8) -.0010(8)
C4 .0276(9) .0423(11) .0339(9) .0070(9) .0013(8) .0023(9)
C5 .0321(10) .0402(11) .0425(10) .0005(9) .0077(8) .0068(9)
C6 .0327(10) .0343(10) .0427(10) -.0032(9) .0045(8) .0046(9)
C7 .0410(11) .0333(10) .0471(11) -.0088(9) .0030(9) .0029(9)
O1' .0774(11) .0565(9) .0363(7) -.0057(9) .0183(7) -.0024(7)
O2' .0398(7) .0348(7) .0362(7) -.0059(6) .0040(6) -.0006(6)
O3' .0539(9) .0387(8) .0456(8) -.0089(7) .0117(7) .0025(7)
N1' .0393(9) .0479(10) .0341(8) .0024(8) .0063(7) -.0002(8)
C1' .0225(9) .0387(10) .0335(9) .0028(8) -.0003(8) .0025(8)
C2' .0180(9) .0339(9) .0352(9) .0007(8) -.0020(7) .0011(8)
C3' .0291(9) .0355(10) .0335(9) .0004(8) .0015(8) .0005(8)
C4' .0258(9) .0345(10) .0373(9) .0009(8) -.0008(8) .0031(8)
C5' .0357(11) .0366(10) .0408(10) -.0023(9) -.0008(9) -.0016(9)
C6' .0341(10) .0435(11) .0353(10) .0006(9) .0001(8) -.0060(9)
C7' .0413(11) .0383(10) .0421(10) -.0074(10) .0057(9) -.0056(9)

loop_
_atom_site_label
_atom_site_fract_x
_atom_site_fract_y
_atom_site_fract_z
_atom_site_U_iso_or_equiv
_atom_site_thermal_displace_type
_atom_site_calc_flag
_atom_site_calc_attached_atom
_atom_site_type_symbol
O1 .2175(5) .04819(6) .9708(1) .0543(5) aniso . . O
O2 .4270(4) .19849(5) 1.0100(1) .0381(4) aniso . . O
O3 .1534(5) .17893(6) 1.3295(1) .0519(5) aniso . . O
N1 .2987(4) .09987(6) .9810(1) .0366(5) aniso . . N
C1 .2347(5) .11763(7) 1.0640(1) .0295(5) aniso . . C
C2 .3193(5) .17266(7) 1.0846(1) .0293(5) aniso . . C
C3 .2894(5) .19247(8) 1.1722(1) .0334(6) aniso . . C
C4 .1682(5) .16110(8) 1.2474(1) .0348(6) aniso . . C
C5 .0626(5) .10747(8) 1.2242(2) .0380(7) aniso . . C
C6 .0945(5) .08733(8) 1.1380(2) .0365(6) aniso . . C
C7 .5188(6) .25273(8) 1.0240(2) .0406(6) aniso . . C
O1' .9605(5) .11090(7) .4566(1) .0558(6) aniso . . O
O2' .8680(4) .17365(5) .71357(9) .0370(4) aniso . . O
O3' .3839(4) .01367(6) .8019(1) .0456(5) aniso . . O
N1' .9286(5) .13460(7) .5432(1) .0403(5) aniso . . N
C1' .8139(5) .10286(8) .6046(1) .0318(5) aniso . . C
C2' .7655(5) .12372(7) .6998(1) .0294(5) aniso . . C
C3' .6287(5) .09392(8) .7656(1) .0328(5) aniso . . C
C4' .5265(5) .04084(8) .7442(1) .0329(5) aniso . . C
C5' .5921(6) .01916(8) .6513(2) .0381(6) aniso . . C
C6' .7252(5) .04843(8) .5858(1) .0379(5) aniso . . C
C7' .8232(6) .19582(8) .8063(2) .0405(6) aniso . . C
HO1 .300(7) .0409(10) .9102(18) .045(8) iso . O1 H
HO1' 1.053(7) .1393(11) .417(2) .064(9) iso . O1' H
H3 .35685 .22105 1.19112 .0507 iso calc C3 H
H5 -.07581 .09098 1.27062 .0507 iso calc C5 H
H6 .02867 .05574 1.11727 .0507 iso calc C6 H
H7A .59327 .26392 .96662 .0507 iso calc C7 H
H7B .70629 .24960 1.07834 .0507 iso calc C7 H
H7C .34101 .27465 1.04206 .0507 iso calc C7 H
H3' .60198 .10643 .82227 .0507 iso calc C3' H
H5' .54105 -.01885 .64369 .0507 iso calc C5' H
H6' .78442 .03618 .52835 .0507 iso calc C6' H
H7'C .92167 .22806 .80160 .0507 iso calc C7' H
H7'B .55522 .19083 .81241 .0507 iso calc C7' H
H7'A .98004 .17238 .85073 .0507 iso calc C7' H

loop_
_atom_type_symbol
_atom_type_description
_atom_type_scat_dispersion_real
_atom_type_scat_dispersion_imag
_atom_type_scat_source
O Oxygen .047 .032 'IT.4  Tab.2.2A 2.3.1'
N Nitrogen .029 .018 'IT.4  Tab.2.2A 2.3.1'
C Carbon .017 .009 'IT.4  Tab.2.2A 2.3.1'
H Hydrogen .000 .000 'IT.4  Tab.2.2C      '

loop_
_geom_angle_atom_site_label_1
_geom_angle_atom_site_label_2
_geom_angle_atom_site_label_3
_geom_angle
_geom_angle_publ_flag
N1 O1 HO1 101(2) no
C2 O2 C7 117.6(2) yes
O1 N1 C1 111.8(2) yes
N1 C1 C6 125.1(2) yes
N1 C1 C2 116.9(2) yes
C2 C1 C6 118.0(2) yes
O2 C2 C1 113.8(2) yes
C1 C2 C3 120.1(2) yes
O2 C2 C3 126.0(2) yes
C2 C3 H3 125.6(2) no
C2 C3 C4 121.4(2) yes
C4 C3 H3 112.5(2) no
O3 C4 C3 121.3(2) yes
C3 C4 C5 117.9(2) yes
O3 C4 C5 120.8(2) yes
C4 C5 H5 114.7(2) no
C4 C5 C6 121.1(2) yes
C6 C5 H5 123.0(2) no
C1 C6 C5 121.3(2) yes
C5 C6 H6 126.8(2) no
C1 C6 H6 111.9(2) no
O2 C7 H7C 116.0(2) no
O2 C7 H7B 99.9(2) no
O2 C7 H7A 106.0(2) no
H7B C7 H7C 109.3(2) no
H7A C7 H7C 110.6(2) no
H7A C7 H7B 114.9(2) no
N1' O1' HO1' 104(2) no
C2' O2' C7' 116.2(2) yes
O1' N1' C1' 112.1(2) yes
N1' C1' C6' 125.0(2) yes
N1' C1' C2' 117.3(2) yes
C2' C1' C6' 117.6(2) yes
O2' C2' C1' 114.4(2) yes
C1' C2' C3' 120.8(2) yes
O2' C2' C3' 124.9(2) yes
C2' C3' H3' 120.4(2) no
C2' C3' C4' 120.9(2) yes
C4' C3' H3' 118.7(2) no
O3' C4' C3' 121.8(2) yes
C3' C4' C5' 118.4(2) yes
O3' C4' C5' 119.9(2) yes
C4' C5' H5' 114.5(2) no
C4' C5' C6' 121.0(2) yes
C6' C5' H5' 124.4(2) no
C1' C6' C5' 121.3(2) yes
C5' C6' H6' 124.3(2) no
C1' C6' H6' 114.3(2) no
O2' C7' H7'A 101.2(2) no
O2' C7' H7'B 104.0(2) no
O2' C7' H7'C 101.6(2) no
H7'B C7' H7'A 113.5(2) no
H7'C C7' H7'A 110.9(2) no
H7'C C7' H7'B 122.2(2) no

loop_
_geom_bond_atom_site_label_1
_geom_bond_atom_site_label_2
_geom_bond_distance
_geom_bond_publ_flag
O1 N1 1.367(2) yes
O1 HO1 .96(2) no
O2 C2 1.340(2) yes
O2 C7 1.444(2) yes
O3 C4 1.243(3) yes
N1 C1 1.297(3) yes
C1 C2 1.471(3) yes
C1 C6 1.446(3) yes
C2 C3 1.344(3) yes
C3 C4 1.444(3) yes
C3 H3 .813(2) no
C4 C5 1.462(3) yes
C5 C6 1.331(3) yes
C5 H5 .980(2) no
C6 H6 .889(2) no
C7 H7A .927(2) no
C7 H7B .991(2) no
C7 H7C .942(2) no
O1' N1' 1.373(2) yes
O1' HO1' 1.00(2) no
O2' C2' 1.349(2) yes
O2' C7' 1.444(3) yes
O3' C4' 1.241(3) yes
N1' C1' 1.296(3) yes
C1' C2' 1.466(3) yes
C1' C6' 1.455(3) yes
C2' C3' 1.348(3) yes
C3' C4' 1.441(3) yes
C3' H3' .872(2) no
C4' C5' 1.462(3) yes
C5' C6' 1.330(3) yes
C5' H5' .999(2) no
C6' H6' .916(2) no
C7' H7'C .916(2) no
C7' H7'B 1.051(2) no
C7' H7'A 1.015(2) no

loop_
_geom_contact_atom_site_label_1
_geom_contact_atom_site_label_2
_geom_contact_distance
O1 C6 2.637(3)
O1 O3' 2.668(2)
O2 N1 2.603(2)
O2 H3 2.6430(10)
O2 H7'B 2.8680(10)
O3 H5 2.528(2)
N1 H6 2.538(2)
N1 H3' 2.627(2)
C1 C4 2.836(3)
C1 HO1 2.95(3)
C2 C5 2.833(3)
C2 C6 2.500(3)
C2 H7C 2.688(2)
C3 C6 2.828(3)
C3 C7 2.807(3)
C3 H7B 2.630(2)
C3 H7C 2.808(2)
C7 H3 2.616(2)
O1' C6' 2.650(3)
O2' N1' 2.620(2)
O2' H3' 2.5860(10)
O3' H3' 2.530(2)
O3' H5' 2.503(2)
N1' H6' 2.590(2)
C1' C4' 2.838(3)
C2' C5' 2.830(3)
C2' H7'B 2.528(2)
C2' H7'A 2.513(2)
C3' C6' 2.835(3)
C3' C7' 2.763(3)
C3' HO1 2.85(3)
C3' H7'B 2.596(2)
C3' H7'A 2.635(2)
C4' HO1 2.57(3)
